data_7200567
loop_
_publ_author_name
'Santos-Contreras, Roc\'io J.'
'Mart\'inez-Mart\'inez, Francisco J.'
'Mancilla-Margalli, N. Alejandra'
'Peraza-Campos, Ana L.'
'Mor\'in-S\'anchez, Luis M.'
'Garc\'ia-B\'aez, Efr\'en V.'
'Padilla-Mart\'inez, Itzia I.'

_publ_section_title
;
 Competition between OH&#x22EF;O and multiple halogen--dipole
 interactions on the formation of intramolecular three-centred hydrogen
 bond in 3-acyl coumarins
;
_journal_issue 7
_journal_name_full CrystEngComm
_journal_page_first 1451
_journal_paper_doi 10.1039/b818309k
_journal_volume 11
_journal_year 2009
_chemical_formula_moiety 'C12 H10 Cl N O4'
_chemical_formula_sum 'C12 H10 Cl N O4'
_chemical_formula_weight 267.66
_chemical_name_common 6-chloro-N-(2-hydroxyethyl)-2-oxo-2H-chromene-3-carboxamide
_chemical_name_systematic
;
6-chloro-N-(2-hydroxyethyl)-2-oxo-2H-chromene-3-carboxamide
;
_space_group_IT_number 14
_symmetry_cell_setting monoclinic
_symmetry_Int_Tables_number 14
_symmetry_space_group_name_Hall '-P 2ybc'
_symmetry_space_group_name_H-M 'P 1 21/c 1'
_atom_sites_solution_hydrogens geom
_atom_sites_solution_primary direct
_atom_sites_solution_secondary difmap
_audit_creation_method SHELXL-97
_cell_angle_alpha 90
_cell_angle_beta 91.873(2)
_cell_angle_gamma 90
_cell_formula_units_Z 4
_cell_length_a 5.3567(5)
_cell_length_b 22.078(2)
_cell_length_c 9.3087(8)
_cell_measurement_reflns_used 200
_cell_measurement_temperature 173(2)
_cell_measurement_theta_max 25
_cell_measurement_theta_min 20
_cell_volume 1100.31(17)
_computing_cell_refinement 'SAINT (Bruker, 2004)'
_computing_data_collection 'APEX II (Bruker, 2004)'
_computing_data_reduction 'SAINT (Bruker, 2004)'
_computing_molecular_graphics 'SHELXTL (Bruker, 2008)'
_computing_publication_material 'SHELXL97 (Sheldrick, 1997) and WINGX-2003 (Farrugia, 1999)'
_computing_structure_refinement 'SHELXL97 (Sheldrick, 1997)'
_computing_structure_solution 'SHELXS97 (Sheldrick, 1997)'
_diffrn_ambient_temperature 173(2)
_diffrn_measured_fraction_theta_full 0.999
_diffrn_measured_fraction_theta_max 0.958
_diffrn_measurement_device 'Bruker SMART area detector'
_diffrn_measurement_method '\f and \w scans'
_diffrn_radiation_monochromator graphite
_diffrn_radiation_type MoK\a
_diffrn_radiation_wavelength 0.71073
_diffrn_reflns_av_R_equivalents 0.0264
_diffrn_reflns_av_sigmaI/netI 0.0201
_diffrn_reflns_limit_h_max 7
_diffrn_reflns_limit_h_min -7
_diffrn_reflns_limit_k_max 29
_diffrn_reflns_limit_k_min -29
_diffrn_reflns_limit_l_max 12
_diffrn_reflns_limit_l_min -12
_diffrn_reflns_number 12432
_diffrn_reflns_theta_full 25.00
_diffrn_reflns_theta_max 28.33
_diffrn_reflns_theta_min 1.84
_diffrn_standards_decay_% 5
_diffrn_standards_number 0
_exptl_absorpt_coefficient_mu 0.353
_exptl_absorpt_correction_type none
_exptl_absorpt_process_details none
_exptl_crystal_colour colorless
_exptl_crystal_density_diffrn 1.616
_exptl_crystal_density_method 'not measured'
_exptl_crystal_description square
_exptl_crystal_F_000 552
_exptl_crystal_size_max 0.36
_exptl_crystal_size_mid 0.22
_exptl_crystal_size_min 0.20
_refine_diff_density_max 0.438
_refine_diff_density_min -0.262
_refine_diff_density_rms 0.062
_refine_ls_extinction_method none
_refine_ls_goodness_of_fit_ref 1.096
_refine_ls_hydrogen_treatment constr
_refine_ls_matrix_type full
_refine_ls_number_parameters 163
_refine_ls_number_reflns 2629
_refine_ls_number_restraints 2
_refine_ls_restrained_S_all 1.389
_refine_ls_R_factor_all 0.0384
_refine_ls_R_factor_gt 0.0372
_refine_ls_shift/su_max 0.001
_refine_ls_shift/su_mean 0.000
_refine_ls_structure_factor_coef Fsqd
_refine_ls_weighting_details 'calc w=1/[\s^2^(Fo^2^)+(0.0423P)^2^+0.7991P] where P=(Fo^2^+2Fc^2^)/3'
_refine_ls_weighting_scheme calc
_refine_ls_wR_factor_gt 0.0916
_refine_ls_wR_factor_ref 0.0925
_reflns_number_gt 2545
_reflns_number_total 2629
_reflns_threshold_expression >2sigma(I)
_cod_data_source_file b818309k.txt
_cod_data_source_block alfrdosm
_cod_depositor_comments
;
The following automatic conversions were performed:
'_symmetry_cell_setting' value 'Monoclinic' changed to 'monoclinic'
according to '/home/saulius/struct/CIF-dictionaries/cif_core.dic'
dictionary named 'cif_core.dic' version 2.4.1 from 2010-06-29.

Automatic conversion script
Id: cif_fix_enum 1527 2010-12-29 10:47:43Z saulius 
;
_cod_original_cell_volume 1100.29(17)
_cod_original_sg_symbol_H-M 'P 21/c'
_cod_database_code 7200567

loop_
_symmetry_equiv_pos_site_id
_symmetry_equiv_pos_as_xyz
1 x,y,z
2 -x,1/2+y,1/2-z
3 -x,-y,-z
4 x,1/2-y,1/2+z

loop_
_atom_site_aniso_label
_atom_site_aniso_U_11
_atom_site_aniso_U_22
_atom_site_aniso_U_33
_atom_site_aniso_U_23
_atom_site_aniso_U_13
_atom_site_aniso_U_12
Cl6 0.0180(2) 0.0197(2) 0.0127(2) 0.0011(2) 0.0033(2) 0.0008(2)
O1 0.0140(6) 0.0171(6) 0.0135(6) 0.0029(5) 0.0025(5) 0.0036(5)
O2 0.0194(7) 0.0211(7) 0.0180(7) 0.0047(5) 0.0068(5) 0.0053(5)
O11 0.0204(7) 0.0238(7) 0.0169(7) 0.0046(5) 0.0005(5) 0.0077(5)
O15 0.0190(7) 0.0169(6) 0.0230(7) 0.0026(5) -0.0045(5) -0.0024(5)
N12 0.0154(7) 0.0153(7) 0.0153(7) 0.0037(6) 0.0008(6) 0.0003(6)
C2 0.0143(8) 0.0127(8) 0.0144(8) 0.0017(6) 0.0005(6) -0.0005(6)
C3 0.0140(8) 0.0113(8) 0.0133(8) 0.0006(6) -0.0011(6) 0.0000(6)
C4 0.0135(8) 0.0118(8) 0.0147(8) -0.0001(6) -0.0005(6) 0.0012(6)
C5 0.0139(8) 0.0136(8) 0.0144(8) -0.0006(6) 0.0010(6) 0.0001(6)
C6 0.0152(8) 0.0141(8) 0.0128(8) -0.0013(6) 0.0025(6) -0.0020(6)
C7 0.0174(9) 0.0155(8) 0.0137(8) 0.0022(6) -0.0013(7) -0.0009(7)
C8 0.0128(8) 0.0161(8) 0.0181(9) 0.0005(7) -0.0007(7) 0.0014(7)
C9 0.0129(8) 0.0132(8) 0.0138(8) -0.0009(6) 0.0019(6) -0.0011(6)
C10 0.0134(8) 0.0115(8) 0.0135(8) -0.0009(6) -0.0003(6) -0.0009(6)
C11 0.0163(8) 0.0130(8) 0.0126(8) -0.0007(6) -0.0019(6) -0.0018(6)
C13 0.0188(9) 0.0198(9) 0.0135(9) 0.0052(7) -0.0016(7) -0.0020(7)
C14 0.0182(9) 0.0166(9) 0.0147(9) 0.0034(7) 0.0024(7) -0.0001(7)

loop_
_atom_site_label
_atom_site_type_symbol
_atom_site_thermal_displace_type
_atom_site_fract_x
_atom_site_fract_y
_atom_site_fract_z
_atom_site_occupancy
_atom_site_U_iso_or_equiv
_atom_site_calc_flag
_atom_site_refinement_flags
Cl6 Cl Uani 0.15686(8) 0.57294(2) 1.43324(5) 1.000 0.0167(1) . .
O1 O Uani 0.7891(2) 0.56025(6) 0.93404(14) 1.000 0.0148(3) . .
O2 O Uani 0.8896(3) 0.58165(6) 0.71390(15) 1.000 0.0194(4) . .
O11 O Uani 0.2833(3) 0.70410(6) 0.67517(15) 1.000 0.0204(4) . .
O15 O Uani 0.9461(3) 0.77576(6) 0.52313(15) 1.000 0.0198(4) . .
N12 N Uani 0.6292(3) 0.66960(7) 0.56692(17) 1.000 0.0153(4) . .
C2 C Uani 0.7435(3) 0.59099(8) 0.80783(19) 1.000 0.0138(5) . .
C3 C Uani 0.5264(3) 0.63106(8) 0.80085(19) 1.000 0.0129(5) . .
C4 C Uani 0.3740(3) 0.63433(8) 0.91307(19) 1.000 0.0134(5) . .
C5 C Uani 0.2720(3) 0.60340(8) 1.16218(19) 1.000 0.0140(5) . .
C6 C Uani 0.3388(3) 0.57013(8) 1.2825(2) 1.000 0.0140(5) . .
C7 C Uani 0.5519(3) 0.53377(8) 1.2873(2) 1.000 0.0156(5) . .
C8 C Uani 0.7024(3) 0.53054(8) 1.1697(2) 1.000 0.0157(5) . .
C9 C Uani 0.6360(3) 0.56425(8) 1.0488(2) 1.000 0.0133(5) . .
C10 C Uani 0.4240(3) 0.60070(8) 1.04214(19) 1.000 0.0128(5) . .
C11 C Uani 0.4689(3) 0.67116(8) 0.67327(19) 1.000 0.0140(5) . .
C13 C Uani 0.6098(4) 0.70915(9) 0.4419(2) 1.000 0.0174(5) . .
C14 C Uani 0.8608(3) 0.73684(8) 0.4106(2) 1.000 0.0165(5) . .
H4 H Uiso 0.23030 0.65950 0.90620 1.000 0.0160 calc R
H5 H Uiso 0.12580 0.62780 1.16040 1.000 0.0170 calc R
H7 H Uiso 0.59370 0.51120 1.37150 1.000 0.0190 calc R
H8 H Uiso 0.84770 0.50580 1.17170 1.000 0.0190 calc R
H12 H Uiso 0.75280 0.64340 0.57250 1.000 0.0180 calc R
H13A H Uiso 0.49030 0.74110 0.45930 1.000 0.0210 calc R
H13B H Uiso 0.54960 0.68610 0.35910 1.000 0.0210 calc R
H14A H Uiso 0.98190 0.70480 0.39810 1.000 0.0200 calc R
H14B H Uiso 0.84690 0.75960 0.32160 1.000 0.0200 calc R
H15 H Uiso 1.05140 0.75740 0.57590 1.000 0.0300 calc R

loop_
_atom_type_symbol
_atom_type_description
_atom_type_scat_dispersion_real
_atom_type_scat_dispersion_imag
_atom_type_scat_source
C C 0.0033 0.0016 'International Tables Vol C Tables 4.2.6.8 and 6.1.1.4'
H H 0.0000 0.0000 'International Tables Vol C Tables 4.2.6.8 and 6.1.1.4'
N N 0.0061 0.0033 'International Tables Vol C Tables 4.2.6.8 and 6.1.1.4'
O O 0.0106 0.0060 'International Tables Vol C Tables 4.2.6.8 and 6.1.1.4'
Cl Cl 0.1484 0.1585 'International Tables Vol C Tables 4.2.6.8 and 6.1.1.4'

loop_
_geom_angle_atom_site_label_1
_geom_angle_atom_site_label_2
_geom_angle_atom_site_label_3
_geom_angle
_geom_angle_site_symmetry_1
_geom_angle_site_symmetry_2
_geom_angle_site_symmetry_3
_geom_angle_publ_flag
C2 O1 C9 122.77(13) . . . yes
C14 O15 H15 109.00 . . . no
C11 N12 C13 123.21(16) . . . yes
C11 N12 H12 118.00 . . . no
C13 N12 H12 118.00 . . . no
O1 C2 O2 115.68(15) . . . yes
O1 C2 C3 117.19(14) . . . yes
O2 C2 C3 127.14(17) . . . yes
C4 C3 C11 117.79(15) . . . no
C2 C3 C4 119.94(16) . . . no
C2 C3 C11 122.23(15) . . . no
C3 C4 C10 121.43(16) . . . no
C6 C5 C10 118.84(15) . . . no
Cl6 C6 C5 120.05(13) . . . yes
C5 C6 C7 121.58(16) . . . no
Cl6 C6 C7 118.37(14) . . . yes
C6 C7 C8 120.14(17) . . . no
C7 C8 C9 118.33(15) . . . no
O1 C9 C8 117.00(15) . . . yes
O1 C9 C10 120.71(16) . . . yes
C8 C9 C10 122.28(16) . . . no
C4 C10 C5 123.27(15) . . . no
C4 C10 C9 117.89(16) . . . no
C5 C10 C9 118.84(16) . . . no
O11 C11 C3 118.70(15) . . . yes
O11 C11 N12 124.46(17) . . . yes
N12 C11 C3 116.81(15) . . . yes
N12 C13 C14 110.82(16) . . . yes
O15 C14 C13 111.66(15) . . . yes
C3 C4 H4 119.00 . . . no
C10 C4 H4 119.00 . . . no
C6 C5 H5 121.00 . . . no
C10 C5 H5 121.00 . . . no
C6 C7 H7 120.00 . . . no
C8 C7 H7 120.00 . . . no
C7 C8 H8 121.00 . . . no
C9 C8 H8 121.00 . . . no
N12 C13 H13A 109.00 . . . no
N12 C13 H13B 109.00 . . . no
C14 C13 H13A 109.00 . . . no
C14 C13 H13B 109.00 . . . no
H13A C13 H13B 108.00 . . . no
O15 C14 H14A 109.00 . . . no
O15 C14 H14B 109.00 . . . no
C13 C14 H14A 109.00 . . . no
C13 C14 H14B 109.00 . . . no
H14A C14 H14B 108.00 . . . no

loop_
_geom_bond_atom_site_label_1
_geom_bond_atom_site_label_2
_geom_bond_distance
_geom_bond_site_symmetry_1
_geom_bond_site_symmetry_2
_geom_bond_publ_flag
Cl6 C6 1.7355(18) . . yes
O1 C2 1.372(2) . . yes
O1 C9 1.371(2) . . yes
O2 C2 1.210(2) . . yes
O11 C11 1.232(2) . . yes
O15 C14 1.419(2) . . yes
O15 H15 0.8400 . . no
N12 C13 1.456(2) . . yes
N12 C11 1.332(2) . . yes
N12 H12 0.8800 . . no
C2 C3 1.461(2) . . no
C3 C4 1.349(2) . . no
C3 C11 1.505(2) . . no
C4 C10 1.430(2) . . no
C5 C10 1.405(2) . . no
C5 C6 1.377(3) . . no
C6 C7 1.395(2) . . no
C7 C8 1.382(3) . . no
C8 C9 1.386(3) . . no
C9 C10 1.392(2) . . no
C13 C14 1.514(3) . . no
C4 H4 0.9500 . . no
C5 H5 0.9500 . . no
C7 H7 0.9500 . . no
C8 H8 0.9500 . . no
C13 H13A 0.9700 . . no
C13 H13B 0.9700 . . no
C14 H14A 0.9700 . . no
C14 H14B 0.9700 . . no

loop_
_geom_contact_atom_site_label_1
_geom_contact_atom_site_label_2
_geom_contact_distance
_geom_contact_site_symmetry_1
_geom_contact_site_symmetry_2
_geom_contact_publ_flag
Cl6 O2 3.0260(15) . 1_456 no
Cl6 C7 3.5787(17) . 1_455 no
Cl6 C8 3.5257(18) . 1_455 no
Cl6 C11 3.4992(18) . 1_556 no
Cl6 H12 2.9900 . 1_456 no
Cl6 H14A 3.0700 . 1_456 no
Cl6 H7 2.9000 . 3_668 no
O1 C7 3.412(2) . 3_667 no
O2 C4 3.348(2) . 1_655 no
O2 Cl6 3.0260(15) . 1_654 no
O2 N12 2.732(2) . . no
O11 C14 3.368(2) . 1_455 no
O11 O15 2.757(2) . 1_455 no
O15 C5 3.420(2) . 4_664 no
O15 O11 2.757(2) . 1_655 no
O15 N12 2.930(2) . . no
O15 C4 3.225(2) . 4_664 no
O1 H8 2.6500 . 3_767 no
O2 H8 2.6000 . 3_767 no
O2 H12 2.0200 . . no
O11 H13A 2.4700 . . no
O11 H15 1.9300 . 1_455 no
O11 H14B 2.8600 . 4_465 no
O11 H4 2.3900 . . no
O15 H4 2.3800 . 4_664 no
O15 H5 2.6500 . 4_664 no
N12 O2 2.732(2) . . no
N12 O15 2.930(2) . . no
C2 C7 3.284(2) . 3_667 no
C3 C14 3.555(2) . 4_565 no
C4 O2 3.348(2) . 1_455 no
C4 O15 3.225(2) . 4_465 no
C5 O15 3.420(2) . 4_465 no
C5 C8 3.452(2) . 1_455 no
C7 C2 3.284(2) . 3_667 no
C7 O1 3.412(2) . 3_667 no
C7 Cl6 3.5787(17) . 1_655 no
C8 C9 3.400(3) . 3_667 no
C8 C10 3.557(3) . 3_667 no
C8 C5 3.452(2) . 1_655 no
C8 Cl6 3.5257(18) . 1_655 no
C9 C8 3.400(3) . 3_667 no
C9 C9 3.303(2) . 3_667 no
C10 C8 3.557(3) . 3_667 no
C11 Cl6 3.4992(18) . 1_554 no
C14 O11 3.368(2) . 1_655 no
C14 C3 3.555(2) . 4_564 no
C2 H8 3.0600 . 3_767 no
C2 H12 2.4800 . . no
C3 H14B 2.9600 . 4_565 no
C4 H13A 2.8500 . 4_565 no
C5 H13B 2.9500 . 1_556 no
C6 H13B 2.8800 . 1_556 no
C11 H14B 2.8600 . 4_565 no
C11 H15 3.0500 . 1_455 no
C14 H4 3.0300 . 4_664 no
H4 O11 2.3900 . . no
H4 H5 2.5500 . . no
H4 O15 2.3800 . 4_465 no
H4 C14 3.0300 . 4_465 no
H5 H4 2.5500 . . no
H5 O15 2.6500 . 4_465 no
H7 Cl6 2.9000 . 3_668 no
H8 O1 2.6500 . 3_767 no
H8 O2 2.6000 . 3_767 no
H8 C2 3.0600 . 3_767 no
H12 Cl6 2.9900 . 1_654 no
H12 O2 2.0200 . . no
H12 C2 2.4800 . . no
H12 H14A 2.4700 . . no
H13A O11 2.4700 . . no
H13A C4 2.8500 . 4_564 no
H13B C5 2.9500 . 1_554 no
H13B C6 2.8800 . 1_554 no
H14A Cl6 3.0700 . 1_654 no
H14A H12 2.4700 . . no
H14B O11 2.8600 . 4_664 no
H14B C3 2.9600 . 4_564 no
H14B C11 2.8600 . 4_564 no
H14B H15 2.6000 . 4_564 no
H15 O11 1.9300 . 1_655 no
H15 C11 3.0500 . 1_655 no
H15 H14B 2.6000 . 4_565 no

loop_
_geom_hbond_atom_site_label_D
_geom_hbond_atom_site_label_H
_geom_hbond_atom_site_label_A
_geom_hbond_distance_DH
_geom_hbond_distance_HA
_geom_hbond_distance_DA
_geom_hbond_angle_DHA
_geom_hbond_site_symmetry_A
_geom_hbond_publ_flag
N12 H12 O2 0.8800 2.0200 2.732(2) 138.00 . yes
O15 H15 O11 0.8400 1.9300 2.757(2) 170.00 1_655 yes
C4 H4 O11 0.9500 2.3900 2.728(2) 100.00 . yes
C4 H4 O15 0.9500 2.3800 3.225(2) 148.00 4_465 yes
C8 H8 O2 0.9500 2.6000 3.454(2) 150.00 3_767 yes
C13 H13A O11 0.9700 2.4700 2.835(2) 102.00 . yes

loop_
_geom_torsion_atom_site_label_1
_geom_torsion_atom_site_label_2
_geom_torsion_atom_site_label_3
_geom_torsion_atom_site_label_4
_geom_torsion
_geom_torsion_site_symmetry_1
_geom_torsion_site_symmetry_2
_geom_torsion_site_symmetry_3
_geom_torsion_site_symmetry_4
_geom_torsion_publ_flag
C9 O1 C2 O2 -177.62(16) . . . . no
C9 O1 C2 C3 2.4(2) . . . . no
C2 O1 C9 C10 -0.3(2) . . . . no
C2 O1 C9 C8 179.58(15) . . . . no
C11 N12 C13 C14 133.28(18) . . . . no
C13 N12 C11 O11 2.9(3) . . . . no
C13 N12 C11 C3 -175.03(16) . . . . no
O2 C2 C3 C4 176.78(18) . . . . no
O2 C2 C3 C11 -5.3(3) . . . . no
O1 C2 C3 C11 174.74(15) . . . . no
O1 C2 C3 C4 -3.2(2) . . . . no
C4 C3 C11 N12 176.52(16) . . . . no
C2 C3 C4 C10 2.0(3) . . . . no
C4 C3 C11 O11 -1.6(2) . . . . no
C11 C3 C4 C10 -175.98(16) . . . . no
C2 C3 C11 N12 -1.5(2) . . . . no
C2 C3 C11 O11 -179.55(16) . . . . no
C3 C4 C10 C5 179.15(17) . . . . no
C3 C4 C10 C9 0.0(3) . . . . no
C6 C5 C10 C9 0.3(3) . . . . no
C10 C5 C6 Cl6 179.42(13) . . . . no
C10 C5 C6 C7 -0.4(3) . . . . no
C6 C5 C10 C4 -178.78(17) . . . . no
Cl6 C6 C7 C8 -179.68(14) . . . . no
C5 C6 C7 C8 0.1(3) . . . . no
C6 C7 C8 C9 0.2(3) . . . . no
C7 C8 C9 C10 -0.3(3) . . . . no
C7 C8 C9 O1 179.84(15) . . . . no
O1 C9 C10 C4 -1.0(2) . . . . no
O1 C9 C10 C5 179.90(15) . . . . no
C8 C9 C10 C4 179.15(16) . . . . no
C8 C9 C10 C5 0.0(3) . . . . no
N12 C13 C14 O15 -64.72(19) . . . . no

loop_
_cod_related_entry_id
_cod_related_entry_database
_cod_related_entry_code
1 ChemSpider 25940816
